data_4321723
loop_
_publ_author_name
'Jean Huhmann-Vincent'
'Brian L. Scott'
'Gregory J. Kubas'

_publ_section_title
;
 Rhenium Complexes with Weakly Coordinating Solvent Ligands,
 cis-[Re(PR3)(CO)4(L)][BArF], L = CH2Cl2, Et2O, NC5F5: Decomposition to
 Chloride-Bridged Dimers in CH2Cl2 Solution
;
_journal_name_full 'Inorganic Chemistry'
_journal_page_first 115
_journal_page_last 124
_journal_paper_doi 10.1021/ic980912q
_journal_volume 38
_journal_year 1999
_chemical_formula_sum 'C46 H35 B Cl2 F24 O4 P Re'
_chemical_formula_weight 1406.62
_chemical_name_systematic
; 
 ? 
;
_space_group_IT_number 14
_symmetry_cell_setting monoclinic
_symmetry_space_group_name_Hall '-P 2ybc'
_symmetry_space_group_name_H-M 'P 1 21/c 1'
_atom_sites_solution_hydrogens geom
_atom_sites_solution_primary direct
_atom_sites_solution_secondary difmap
_audit_creation_method SHELXL
_cell_angle_alpha 90.00
_cell_angle_beta 97.325(1)
_cell_angle_gamma 90.00
_cell_formula_units_Z 4
_cell_length_a 11.4222(5)
_cell_length_b 16.7303(8)
_cell_length_c 27.772(1)
_cell_measurement_reflns_used 185
_cell_measurement_temperature 203
_cell_volume 5263.8(4)
_computing_cell_refinement 'SMART 4.210 (Bruker)'
_computing_data_collection 'SMART 4.210 (Bruker)'
_computing_data_reduction 'SMART 4.210 (Bruker)'
_computing_molecular_graphics 'SHELXTL PC 5.03 (Siemens)'
_computing_publication_material 'SHELXTL PC 5.03 (Siemens)'
_computing_structure_refinement 'SHELXL-93 (Sheldrick, 1993)'
_computing_structure_solution 'SHELXS-86 (Sheldrick, 1990)'
_diffrn_ambient_temperature 193
_diffrn_measurement_device 'Siemens P4/CCD/PC'
_diffrn_measurement_method '\w and \f scans'
_diffrn_radiation_monochromator graphite
_diffrn_radiation_source 'fine-focus sealed tube'
_diffrn_radiation_type MoK\a
_diffrn_radiation_wavelength 0.71073
_diffrn_reflns_av_R_equivalents 0.0000
_diffrn_reflns_av_sigmaI/netI 0.0417
_diffrn_reflns_limit_h_max 13
_diffrn_reflns_limit_h_min -14
_diffrn_reflns_limit_k_max 20
_diffrn_reflns_limit_k_min 0
_diffrn_reflns_limit_l_max 34
_diffrn_reflns_limit_l_min 0
_diffrn_reflns_number 10403
_diffrn_reflns_theta_max 26.43
_diffrn_reflns_theta_min 1.42
_diffrn_standards_decay_% 0
_exptl_absorpt_coefficient_mu 2.568
_exptl_absorpt_correction_T_max 0.90
_exptl_absorpt_correction_T_min 0.72
_exptl_absorpt_correction_type 'SADABS (Sheldrick, 1996)'
_exptl_crystal_colour colorless
_exptl_crystal_density_diffrn 1.775
_exptl_crystal_density_method 'not measured '
_exptl_crystal_description 'hexagonal needle'
_exptl_crystal_F_000 2752
_exptl_crystal_size_max 0.37
_exptl_crystal_size_mid 0.12
_exptl_crystal_size_min 0.08
_refine_diff_density_max 1.967
_refine_diff_density_min -1.095
_refine_diff_density_rms 0.103
_refine_ls_extinction_method none
_refine_ls_goodness_of_fit_all 1.268
_refine_ls_goodness_of_fit_obs 1.350
_refine_ls_hydrogen_treatment noref
_refine_ls_matrix_type full
_refine_ls_number_parameters 731
_refine_ls_number_reflns 10403
_refine_ls_number_restraints 0
_refine_ls_restrained_S_all 1.268
_refine_ls_restrained_S_obs 1.350
_refine_ls_R_factor_all 0.0619
_refine_ls_R_factor_obs 0.0441
_refine_ls_shift/esd_max -0.001
_refine_ls_shift/esd_mean 0.000
_refine_ls_structure_factor_coef Fsqd
_refine_ls_weighting_details 'w=1/[\s^2^(Fo^2^)+(0.0575P)^2^+0.0000P] where P=(Fo^2^+2Fc^2^)/3'
_refine_ls_weighting_scheme calc
_refine_ls_wR_factor_all 0.1174
_refine_ls_wR_factor_obs 0.1105
_reflns_number_observed 8273
_reflns_number_total 10403
_reflns_observed_criterion >2sigma(I)
_cod_data_source_file ic980912q_1.cif
_cod_data_source_block ccd27
_cod_depositor_comments
;
The following automatic conversions were performed:

'_refine_ls_weighting_scheme' value 'calc
w=1/[\s^2^(Fo^2^)+(0.0575P)^2^+0.0000P] where P=(Fo^2^+2Fc^2^)/3' was
changed to 'calc'. New tag '_refine_ls_weighting_details' was
created. The value of the new tag was set to
'w=1/[\s^2^(Fo^2^)+(0.0575P)^2^+0.0000P] where P=(Fo^2^+2Fc^2^)/3'.

Automatic conversion script
Id: cif_fix_values 3143 2015-03-26 13:38:13Z robertas 
;
_cod_original_cell_volume 5263.7(4)
_cod_original_sg_symbol_H-M 'P 21/c'
_cod_database_code 4321723

loop_
_symmetry_equiv_pos_as_xyz
'x, y, z'
'-x, y+1/2, -z+1/2'
'-x, -y, -z'
'x, -y-1/2, z-1/2'

loop_
_atom_site_aniso_label
_atom_site_aniso_U_11
_atom_site_aniso_U_22
_atom_site_aniso_U_33
_atom_site_aniso_U_23
_atom_site_aniso_U_13
_atom_site_aniso_U_12
Re1 0.03370(13) 0.03189(12) 0.03200(12) -0.00200(8) 0.00044(8) 0.00084(8)
O1 0.104(4) 0.034(2) 0.097(4) 0.009(2) 0.023(3) 0.015(2)
O2 0.034(3) 0.085(3) 0.077(3) -0.012(3) 0.012(2) -0.003(2)
O3 0.114(4) 0.048(3) 0.069(3) 0.029(2) 0.036(3) 0.017(3)
O4 0.092(4) 0.078(3) 0.048(3) -0.022(2) 0.009(2) 0.000(3)
P1 0.0291(6) 0.0276(6) 0.0314(6) -0.0001(5) 0.0001(5) 0.0006(5)
Cl1 0.0383(8) 0.0923(12) 0.0568(9) -0.0034(8) -0.0062(7) -0.0101(8)
Cl2 0.109(6) 0.148(7) 0.065(6) 0.043(5) -0.032(4) -0.016(6)
Cl2' 0.160(10) 0.290(16) 0.064(5) -0.058(8) -0.048(5) 0.127(11)
B1 0.034(3) 0.031(3) 0.023(3) 0.001(2) -0.003(2) -0.007(2)
C1 0.055(4) 0.033(3) 0.054(4) -0.006(3) 0.014(3) 0.002(3)
C2 0.043(3) 0.039(3) 0.041(3) -0.007(2) 0.007(3) 0.005(2)
C3 0.050(4) 0.056(4) 0.039(3) 0.003(3) 0.017(3) 0.012(3)
C4 0.059(4) 0.053(4) 0.040(3) -0.007(3) 0.002(3) -0.001(3)
C5 0.090(12) 0.092(12) 0.049(9) -0.020(9) -0.026(8) -0.029(10)
C5' 0.058(9) 0.109(13) 0.059(10) -0.008(10) -0.023(8) 0.018(9)
C6 0.040(3) 0.042(3) 0.036(3) 0.009(2) 0.003(2) 0.003(2)
C7 0.060(4) 0.052(3) 0.047(3) 0.004(3) 0.023(3) -0.002(3)
C8 0.060(4) 0.037(3) 0.060(4) 0.003(3) 0.008(3) -0.013(3)
C9 0.033(3) 0.060(4) 0.034(3) -0.008(2) -0.005(2) -0.002(2)
C10 0.052(4) 0.066(4) 0.047(4) 0.004(3) -0.014(3) 0.017(3)
C11 0.036(3) 0.068(4) 0.072(4) -0.022(3) -0.001(3) -0.008(3)
C12 0.044(3) 0.029(2) 0.043(3) 0.002(2) 0.014(2) 0.003(2)
C13 0.071(4) 0.033(3) 0.060(4) -0.010(3) 0.022(3) -0.001(3)
C14 0.050(4) 0.045(3) 0.057(4) 0.006(3) 0.010(3) 0.021(3)
C15 0.032(3) 0.033(2) 0.022(2) -0.001(2) -0.002(2) 0.000(2)
C16 0.037(3) 0.031(3) 0.018(2) -0.002(2) 0.004(2) 0.000(2)
C17 0.036(3) 0.032(3) 0.030(2) 0.003(2) -0.003(2) -0.003(2)
C18 0.041(3) 0.037(3) 0.028(2) 0.002(2) 0.010(2) 0.000(2)
C19 0.042(3) 0.037(3) 0.026(2) 0.000(2) 0.005(2) 0.001(2)
C20 0.039(3) 0.031(2) 0.027(2) -0.003(2) 0.000(2) -0.003(2)
C21 0.039(3) 0.030(2) 0.025(2) -0.005(2) 0.000(2) 0.000(2)
C22 0.042(3) 0.037(3) 0.034(3) 0.005(2) 0.003(2) -0.002(2)
C23 0.044(3) 0.039(3) 0.035(3) 0.003(2) -0.006(2) 0.007(2)
C24 0.030(3) 0.052(3) 0.036(3) -0.006(2) -0.007(2) -0.001(2)
C25 0.041(3) 0.044(3) 0.028(3) -0.012(2) 0.002(2) -0.005(2)
C26 0.036(3) 0.034(3) 0.027(2) -0.001(2) -0.002(2) -0.002(2)
C27 0.033(3) 0.032(3) 0.025(2) 0.001(2) 0.003(2) -0.003(2)
C28 0.037(3) 0.034(2) 0.028(2) 0.002(2) -0.001(2) -0.006(2)
C29 0.037(3) 0.049(3) 0.028(2) 0.012(2) 0.004(2) 0.002(2)
C30 0.042(3) 0.035(3) 0.045(3) 0.001(2) 0.011(2) 0.005(2)
C31 0.039(3) 0.033(3) 0.040(3) -0.003(2) 0.011(2) -0.005(2)
C32 0.037(3) 0.036(3) 0.029(2) -0.004(2) 0.001(2) -0.005(2)
C33 0.024(2) 0.036(3) 0.022(2) 0.001(2) 0.001(2) -0.005(2)
C34 0.028(2) 0.036(3) 0.024(2) 0.006(2) 0.003(2) 0.000(2)
C35 0.026(2) 0.033(2) 0.030(2) 0.000(2) 0.006(2) 0.001(2)
C36 0.036(3) 0.038(3) 0.023(2) -0.001(2) 0.002(2) -0.002(2)
C37 0.028(2) 0.046(3) 0.019(2) 0.005(2) 0.001(2) -0.005(2)
C38 0.032(3) 0.032(2) 0.029(2) 0.004(2) 0.005(2) -0.005(2)
C17A 0.039(3) 0.040(3) 0.037(3) 0.000(2) 0.004(2) -0.002(2)
C19A 0.064(4) 0.050(3) 0.027(3) -0.003(2) 0.011(3) -0.001(3)
C23A 0.059(4) 0.090(6) 0.055(4) 0.031(4) -0.015(3) 0.009(4)
C25A 0.043(3) 0.056(4) 0.049(3) -0.008(3) 0.002(3) -0.010(3)
C29A 0.042(3) 0.051(4) 0.060(4) 0.017(3) -0.008(3) 0.013(3)
C31A 0.060(4) 0.040(3) 0.065(4) -0.018(3) 0.011(3) -0.007(3)
C35A 0.045(3) 0.039(3) 0.033(3) 0.002(2) 0.011(2) 0.005(2)
C37A 0.056(4) 0.052(3) 0.027(3) 0.006(2) 0.004(2) -0.004(3)
F1 0.048(2) 0.065(2) 0.101(3) 0.002(2) -0.028(2) -0.007(2)
F2 0.069(3) 0.067(2) 0.100(3) -0.042(2) 0.022(2) -0.025(2)
F3 0.092(3) 0.079(3) 0.057(2) 0.013(2) 0.000(2) -0.049(2)
F4 0.105(4) 0.143(4) 0.055(2) -0.045(3) 0.037(2) -0.027(3)
F5 0.161(5) 0.116(4) 0.040(2) -0.021(2) -0.034(3) 0.067(3)
F6 0.171(5) 0.064(2) 0.039(2) -0.024(2) 0.014(2) -0.034(3)
F7 0.087(4) 0.219(7) 0.114(4) 0.097(4) -0.001(3) 0.060(4)
F8 0.221(7) 0.138(5) 0.051(3) 0.039(3) 0.020(4) 0.041(5)
F9 0.210(7) 0.138(5) 0.251(8) 0.165(6) -0.167(6) -0.111(5)
F10 0.117(4) 0.074(3) 0.155(5) -0.014(3) 0.057(4) -0.045(3)
F11 0.148(5) 0.199(6) 0.049(2) -0.025(3) 0.036(3) -0.123(4)
F12 0.040(2) 0.180(6) 0.192(6) 0.103(5) 0.016(3) -0.013(3)
F13 0.074(3) 0.094(3) 0.048(2) 0.032(2) 0.000(2) 0.020(2)
F14 0.068(3) 0.077(3) 0.088(3) -0.027(2) 0.019(2) -0.034(2)
F15 0.113(3) 0.071(2) 0.050(2) 0.026(2) 0.002(2) -0.043(2)
F16 0.113(3) 0.071(2) 0.029(2) 0.010(2) 0.026(2) 0.013(2)
F17 0.148(4) 0.046(2) 0.077(3) -0.020(2) -0.046(3) 0.013(2)
F18 0.242(6) 0.037(2) 0.088(3) 0.009(2) 0.092(4) 0.005(3)
F19 0.058(3) 0.054(3) 0.267(7) -0.005(3) 0.037(4) 0.018(2)
F20 0.100(3) 0.088(3) 0.057(2) -0.034(2) 0.016(2) -0.037(2)
F21 0.107(4) 0.050(2) 0.159(5) -0.044(3) -0.032(3) 0.012(2)
F22 0.097(4) 0.428(15) 0.094(4) 0.143(7) -0.039(3) -0.039(7)
F23 0.090(4) 0.246(9) 0.355(12) 0.218(9) -0.139(6) -0.085(6)
F24 0.264(10) 0.334(12) 0.247(10) -0.184(9) -0.194(9) 0.250(10)

loop_
_atom_site_label
_atom_site_type_symbol
_atom_site_fract_x
_atom_site_fract_y
_atom_site_fract_z
_atom_site_U_iso_or_equiv
_atom_site_thermal_displace_type
_atom_site_occupancy
_atom_site_calc_flag
_atom_site_refinement_flags
_atom_site_disorder_group
Re1 Re 0.66010(2) 0.374207(11) 0.181044(7) 0.03285(8) Uani 1 d . .
O1 O 0.6994(5) 0.2024(3) 0.2247(2) 0.0772(14) Uani 1 d . .
O2 O 0.9277(4) 0.3945(3) 0.1943(2) 0.0652(12) Uani 1 d . .
O3 O 0.6594(5) 0.5458(3) 0.1358(2) 0.0749(14) Uani 1 d . .
O4 O 0.6968(4) 0.2942(3) 0.0830(2) 0.0727(14) Uani 1 d . .
P1 P 0.62767(11) 0.43220(7) 0.26264(4) 0.0297(3) Uani 1 d . .
Cl1 Cl 0.43619(14) 0.35782(11) 0.16492(6) 0.0635(4) Uani 1 d . .
Cl2 Cl 0.4307(11) 0.4037(6) 0.0638(3) 0.111(4) Uani 0.50 d P .
Cl2' Cl 0.4230(13) 0.3673(8) 0.0600(4) 0.176(7) Uani 0.50 d P .
B1 B 0.8380(5) 0.7644(3) 0.0715(2) 0.0298(12) Uani 1 d . .
C1 C 0.6817(5) 0.2644(3) 0.2098(2) 0.0468(14) Uani 1 d . .
C2 C 0.8280(5) 0.3868(3) 0.1911(2) 0.0411(13) Uani 1 d . .
C3 C 0.6540(5) 0.4836(4) 0.1519(2) 0.0474(14) Uani 1 d . .
C4 C 0.6800(5) 0.3249(4) 0.1180(2) 0.0511(14) Uani 1 d . .
C5 C 0.3731(16) 0.3367(12) 0.1049(5) 0.080(5) Uani 0.50 d P .
C5' C 0.3728(14) 0.3999(12) 0.1054(6) 0.078(5) Uani 0.50 d P .
C6 C 0.5080(5) 0.3850(3) 0.2922(2) 0.0397(12) Uani 1 d . .
H6 H 0.4343(5) 0.4096(3) 0.2772(2) 0.048 Uiso 1 calc R .
C7 C 0.5141(6) 0.4009(4) 0.3471(2) 0.0513(15) Uani 1 d . .
H7A H 0.5236(6) 0.4571(4) 0.3532(2) 0.077 Uiso 1 calc R .
H7B H 0.5800(6) 0.3725(4) 0.3640(2) 0.077 Uiso 1 calc R .
H7C H 0.4425(6) 0.3828(4) 0.3583(2) 0.077 Uiso 1 calc R .
C8 C 0.4929(6) 0.2951(3) 0.2838(2) 0.0524(15) Uani 1 d . .
H8A H 0.4887(6) 0.2838(3) 0.2498(2) 0.079 Uiso 1 calc R .
H8B H 0.4215(6) 0.2776(3) 0.2955(2) 0.079 Uiso 1 calc R .
H8C H 0.5590(6) 0.2674(3) 0.3011(2) 0.079 Uiso 1 calc R .
C9 C 0.7608(4) 0.4297(3) 0.3083(2) 0.0433(13) Uani 1 d . .
H9 H 0.7353(4) 0.4459(3) 0.3392(2) 0.052 Uiso 1 calc R .
C10 C 0.8112(6) 0.3451(4) 0.3158(2) 0.057(2) Uani 1 d . .
H10A H 0.7497(6) 0.3092(4) 0.3225(2) 0.086 Uiso 1 calc R .
H10B H 0.8730(6) 0.3450(4) 0.3427(2) 0.086 Uiso 1 calc R .
H10C H 0.8424(6) 0.3281(4) 0.2870(2) 0.086 Uiso 1 calc R .
C11 C 0.8550(5) 0.4902(4) 0.2974(3) 0.060(2) Uani 1 d . .
H11A H 0.8201(5) 0.5423(4) 0.2930(3) 0.089 Uiso 1 calc R .
H11B H 0.8865(5) 0.4746(4) 0.2684(3) 0.089 Uiso 1 calc R .
H11C H 0.9173(5) 0.4915(4) 0.3241(3) 0.089 Uiso 1 calc R .
C12 C 0.5889(5) 0.5401(3) 0.2570(2) 0.0378(12) Uani 1 d . .
H12 H 0.6495(5) 0.5654(3) 0.2402(2) 0.045 Uiso 1 calc R .
C13 C 0.5869(6) 0.5861(3) 0.3046(2) 0.053(2) Uani 1 d . .
H13A H 0.6604(6) 0.5784(3) 0.3250(2) 0.080 Uiso 1 calc R .
H13B H 0.5233(6) 0.5668(3) 0.3209(2) 0.080 Uiso 1 calc R .
H13C H 0.5757(6) 0.6420(3) 0.2977(2) 0.080 Uiso 1 calc R .
C14 C 0.4705(5) 0.5532(3) 0.2248(2) 0.0507(15) Uani 1 d . .
H14A H 0.4707(5) 0.5246(3) 0.1948(2) 0.076 Uiso 1 calc R .
H14B H 0.4597(5) 0.6092(3) 0.2181(2) 0.076 Uiso 1 calc R .
H14C H 0.4072(5) 0.5340(3) 0.2413(2) 0.076 Uiso 1 calc R .
C15 C 0.9248(4) 0.8038(3) 0.0356(2) 0.0295(10) Uani 1 d . .
C16 C 1.0101(4) 0.8615(3) 0.0483(2) 0.0287(10) Uani 1 d . .
H16 H 1.0180(4) 0.8823(3) 0.0796(2) 0.034 Uiso 1 calc R .
C17 C 1.0845(4) 0.8895(3) 0.0161(2) 0.0333(11) Uani 1 d . .
C18 C 1.0755(5) 0.8607(3) -0.0312(2) 0.0346(11) Uani 1 d . .
H18 H 1.1251(5) 0.8792(3) -0.0528(2) 0.041 Uiso 1 calc R .
C19 C 0.9904(4) 0.8037(3) -0.0448(2) 0.0349(11) Uani 1 d . .
C20 C 0.9168(4) 0.7758(3) -0.0123(2) 0.0329(11) Uani 1 d . .
H20 H 0.8605(4) 0.7372(3) -0.0227(2) 0.040 Uiso 1 calc R .
C21 C 0.6985(4) 0.7697(3) 0.0477(2) 0.0316(10) Uani 1 d . .
C22 C 0.6569(5) 0.8208(3) 0.0091(2) 0.0377(12) Uani 1 d . .
H22 H 0.7107(5) 0.8511(3) -0.0055(2) 0.045 Uiso 1 calc R .
C23 C 0.5368(5) 0.8272(3) -0.0078(2) 0.0403(12) Uani 1 d . .
C24 C 0.4545(5) 0.7833(3) 0.0127(2) 0.0402(12) Uani 1 d . .
H24 H 0.3747(5) 0.7871(3) 0.0011(2) 0.048 Uiso 1 calc R .
C25 C 0.4932(5) 0.7331(3) 0.0511(2) 0.0376(12) Uani 1 d . .
C26 C 0.6126(4) 0.7270(3) 0.0677(2) 0.0329(11) Uani 1 d . .
H26 H 0.6362(4) 0.6925(3) 0.0934(2) 0.039 Uiso 1 calc R .
C27 C 0.8840(4) 0.6715(3) 0.0784(2) 0.0300(10) Uani 1 d . .
C28 C 0.9874(4) 0.6529(3) 0.1093(2) 0.0335(11) Uani 1 d . .
H28 H 1.0276(4) 0.6939(3) 0.1269(2) 0.040 Uiso 1 calc R .
C29 C 1.0318(4) 0.5764(3) 0.1144(2) 0.0379(12) Uani 1 d . .
C30 C 0.9772(5) 0.5138(3) 0.0874(2) 0.0401(12) Uani 1 d . .
H30 H 1.0067(5) 0.4621(3) 0.0908(2) 0.048 Uiso 1 calc R .
C31 C 0.8775(5) 0.5310(3) 0.0553(2) 0.0370(11) Uani 1 d . .
C32 C 0.8303(5) 0.6081(3) 0.0517(2) 0.0342(11) Uani 1 d . .
H32 H 0.7612(5) 0.6173(3) 0.0309(2) 0.041 Uiso 1 calc R .
C33 C 0.8412(4) 0.8110(3) 0.1236(2) 0.0278(10) Uani 1 d . .
C34 C 0.8268(4) 0.8939(3) 0.1256(2) 0.0294(10) Uani 1 d . .
H34 H 0.8194(4) 0.9229(3) 0.0968(2) 0.035 Uiso 1 calc R .
C35 C 0.8233(4) 0.9345(3) 0.1689(2) 0.0290(10) Uani 1 d . .
C36 C 0.8307(4) 0.8937(3) 0.2124(2) 0.0324(11) Uani 1 d . .
H36 H 0.8289(4) 0.9209(3) 0.2415(2) 0.039 Uiso 1 calc R .
C37 C 0.8410(4) 0.8114(3) 0.2118(2) 0.0313(10) Uani 1 d . .
C38 C 0.8465(4) 0.7716(3) 0.1681(2) 0.0307(10) Uani 1 d . .
H38 H 0.8540(4) 0.7163(3) 0.1686(2) 0.037 Uiso 1 calc R .
C17A C 1.1777(5) 0.9502(3) 0.0327(2) 0.0386(12) Uani 1 d . .
C19A C 0.9713(6) 0.7745(3) -0.0965(2) 0.0464(14) Uani 1 d . .
C23A C 0.4986(7) 0.8806(5) -0.0508(3) 0.070(2) Uani 1 d . .
C25A C 0.4070(5) 0.6840(4) 0.0743(2) 0.0498(14) Uani 1 d . .
C29A C 1.1365(5) 0.5598(4) 0.1501(2) 0.052(2) Uani 1 d . .
C31A C 0.8164(6) 0.4675(3) 0.0242(2) 0.055(2) Uani 1 d . .
C35A C 0.8074(5) 1.0230(3) 0.1688(2) 0.0382(12) Uani 1 d . .
C37A C 0.8503(5) 0.7648(3) 0.2579(2) 0.0449(13) Uani 1 d . .
F1 F 1.2752(3) 0.9174(2) 0.0548(2) 0.0746(12) Uani 1 d . .
F2 F 1.1437(3) 1.0014(2) 0.0650(2) 0.0776(12) Uani 1 d . .
F3 F 1.2088(4) 0.9948(2) -0.00280(13) 0.0769(12) Uani 1 d . .
F4 F 1.0660(4) 0.7756(3) -0.11816(15) 0.099(2) Uani 1 d . .
F5 F 0.8951(5) 0.8174(3) -0.12377(14) 0.110(2) Uani 1 d . .
F6 F 0.9331(5) 0.7001(2) -0.10051(13) 0.0913(15) Uani 1 d . .
F7 F 0.3877(5) 0.8965(4) -0.0558(2) 0.141(3) Uani 1 d . .
F8 F 0.5034(7) 0.8415(4) -0.0922(2) 0.137(2) Uani 1 d . .
F9 F 0.5571(7) 0.9406(4) -0.0536(3) 0.216(5) Uani 1 d . .
F10 F 0.4199(5) 0.6059(3) 0.0668(2) 0.112(2) Uani 1 d . .
F11 F 0.4219(5) 0.6872(4) 0.12100(15) 0.130(2) Uani 1 d . .
F12 F 0.2983(4) 0.6956(4) 0.0581(2) 0.137(2) Uani 1 d . .
F13 F 0.9582(3) 0.7364(2) 0.27063(13) 0.0726(11) Uani 1 d . .
F14 F 0.7056(3) 0.4553(2) 0.03361(15) 0.0768(12) Uani 1 d . .
F15 F 0.7800(4) 0.6998(2) 0.25359(13) 0.0789(13) Uani 1 d . .
F16 F 0.8233(4) 0.8062(2) 0.29543(11) 0.0694(11) Uani 1 d . .
F17 F 0.8646(5) 1.0593(2) 0.2059(2) 0.096(2) Uani 1 d . .
F18 F 0.8419(6) 1.0586(2) 0.1313(2) 0.116(2) Uani 1 d . .
F19 F 0.6974(4) 1.0445(3) 0.1693(3) 0.125(2) Uani 1 d . .
F20 F 0.8040(4) 0.4879(3) -0.02317(14) 0.0813(13) Uani 1 d . .
F21 F 0.8706(5) 0.3982(2) 0.0275(2) 0.109(2) Uani 1 d . .
F22 F 1.1201(6) 0.5399(7) 0.1891(2) 0.211(5) Uani 1 d . .
F23 F 1.2129(6) 0.6094(6) 0.1540(4) 0.244(7) Uani 1 d . .
F24 F 1.1955(10) 0.5020(7) 0.1411(4) 0.301(8) Uani 1 d . .

loop_
_atom_type_symbol
_atom_type_description
_atom_type_scat_dispersion_real
_atom_type_scat_dispersion_imag
_atom_type_scat_source
C C 0.0033 0.0016 'International Tables Vol C Tables 4.2.6.8 and 6.1.1.4'
H H 0.0000 0.0000 'International Tables Vol C Tables 4.2.6.8 and 6.1.1.4'
B B 0.0013 0.0007 'International Tables Vol C Tables 4.2.6.8 and 6.1.1.4'
O O 0.0106 0.0060 'International Tables Vol C Tables 4.2.6.8 and 6.1.1.4'
F F 0.0171 0.0103 'International Tables Vol C Tables 4.2.6.8 and 6.1.1.4'
Cl Cl 0.1484 0.1585 'International Tables Vol C Tables 4.2.6.8 and 6.1.1.4'
P P 0.1023 0.0942 'International Tables Vol C Tables 4.2.6.8 and 6.1.1.4'
Re Re -1.0185 7.2310 'International Tables Vol C Tables 4.2.6.8 and 6.1.1.4'

loop_
_geom_angle_atom_site_label_1
_geom_angle_atom_site_label_2
_geom_angle_atom_site_label_3
_geom_angle
_geom_angle_site_symmetry_1
_geom_angle_site_symmetry_3
_geom_angle_publ_flag
C2 Re1 C4 87.1(2) . . ?
C2 Re1 C3 86.6(2) . . ?
C4 Re1 C3 91.5(2) . . ?
C2 Re1 C1 88.4(2) . . ?
C4 Re1 C1 87.0(2) . . ?
C3 Re1 C1 174.9(2) . . ?
C2 Re1 P1 94.9(2) . . ?
C4 Re1 P1 177.2(2) . . ?
C3 Re1 P1 90.6(2) . . ?
C1 Re1 P1 91.1(2) . . ?
C2 Re1 Cl1 178.3(2) . . ?
C4 Re1 Cl1 91.5(2) . . ?
C3 Re1 Cl1 92.6(2) . . ?
C1 Re1 Cl1 92.4(2) . . ?
P1 Re1 Cl1 86.59(5) . . ?
C9 P1 C6 106.0(2) . . ?
C9 P1 C12 104.2(2) . . ?
C6 P1 C12 105.6(2) . . ?
C9 P1 Re1 113.7(2) . . ?
C6 P1 Re1 115.6(2) . . ?
C12 P1 Re1 110.9(2) . . ?
C5 Cl1 C5' 33.8(7) . . ?
C5 Cl1 Re1 117.8(6) . . ?
C5' Cl1 Re1 112.6(6) . . ?
Cl2' Cl2 C5' 91.3(22) . . ?
Cl2' Cl2 C5 55.8(18) . . ?
C5' Cl2 C5 36.3(9) . . ?
Cl2 Cl2' C5 104.4(22) . . ?
Cl2 Cl2' C5' 64.9(20) . . ?
C5 Cl2' C5' 40.2(9) . . ?
C15 B1 C33 113.6(4) . . ?
C15 B1 C27 104.0(4) . . ?
C33 B1 C27 112.0(4) . . ?
C15 B1 C21 111.4(4) . . ?
C33 B1 C21 103.9(4) . . ?
C27 B1 C21 112.1(4) . . ?
O1 C1 Re1 176.1(5) . . ?
O2 C2 Re1 176.1(5) . . ?
O3 C3 Re1 175.0(5) . . ?
O4 C4 Re1 176.1(5) . . ?
C5' C5 Cl2' 71.2(16) . . ?
C5' C5 Cl1 77.9(12) . . ?
Cl2' C5 Cl1 123.8(11) . . ?
C5' C5 Cl2 51.8(14) . . ?
Cl2' C5 Cl2 19.8(7) . . ?
Cl1 C5 Cl2 109.8(9) . . ?
C5 C5' Cl2 91.9(17) . . ?
C5 C5' Cl2' 68.6(15) . . ?
Cl2 C5' Cl2' 23.7(8) . . ?
C5 C5' Cl1 68.3(13) . . ?
Cl2 C5' Cl1 125.3(11) . . ?
Cl2' C5' Cl1 116.6(11) . . ?
C8 C6 C7 108.0(4) . . ?
C8 C6 P1 115.2(4) . . ?
C7 C6 P1 114.9(4) . . ?
C10 C9 C11 112.0(5) . . ?
C10 C9 P1 112.0(4) . . ?
C11 C9 P1 112.7(4) . . ?
C13 C12 C14 108.8(5) . . ?
C13 C12 P1 116.4(4) . . ?
C14 C12 P1 111.7(4) . . ?
C16 C15 C20 115.7(4) . . ?
C16 C15 B1 126.0(4) . . ?
C20 C15 B1 118.3(4) . . ?
C15 C16 C17 122.5(4) . . ?
C18 C17 C16 120.9(4) . . ?
C18 C17 C17A 119.3(5) . . ?
C16 C17 C17A 119.8(4) . . ?
C19 C18 C17 117.6(5) . . ?
C18 C19 C20 121.1(4) . . ?
C18 C19 C19A 119.9(5) . . ?
C20 C19 C19A 118.9(5) . . ?
C19 C20 C15 122.1(4) . . ?
C26 C21 C22 115.5(4) . . ?
C26 C21 B1 120.7(4) . . ?
C22 C21 B1 123.6(4) . . ?
C23 C22 C21 121.7(5) . . ?
C24 C23 C22 121.0(5) . . ?
C24 C23 C23A 120.1(5) . . ?
C22 C23 C23A 118.9(5) . . ?
C23 C24 C25 118.4(5) . . ?
C24 C25 C26 120.3(5) . . ?
C24 C25 C25A 120.2(5) . . ?
C26 C25 C25A 119.5(5) . . ?
C21 C26 C25 123.1(5) . . ?
C32 C27 C28 115.9(4) . . ?
C32 C27 B1 123.1(4) . . ?
C28 C27 B1 120.9(4) . . ?
C29 C28 C27 122.6(5) . . ?
C28 C29 C30 120.7(5) . . ?
C28 C29 C29A 119.9(5) . . ?
C30 C29 C29A 119.3(5) . . ?
C31 C30 C29 117.9(5) . . ?
C30 C31 C32 121.0(5) . . ?
C30 C31 C31A 120.9(5) . . ?
C32 C31 C31A 118.1(5) . . ?
C27 C32 C31 121.8(5) . . ?
C38 C33 C34 115.3(4) . . ?
C38 C33 B1 123.4(4) . . ?
C34 C33 B1 121.1(4) . . ?
C35 C34 C33 122.4(4) . . ?
C36 C35 C34 120.7(4) . . ?
C36 C35 C35A 119.2(4) . . ?
C34 C35 C35A 120.1(4) . . ?
C37 C36 C35 118.6(4) . . ?
C36 C37 C38 120.0(4) . . ?
C36 C37 C37A 120.5(4) . . ?
C38 C37 C37A 119.5(5) . . ?
C33 C38 C37 122.9(4) . . ?
F1 C17A F3 106.9(5) . . ?
F1 C17A F2 104.8(4) . . ?
F3 C17A F2 105.6(5) . . ?
F1 C17A C17 112.7(4) . . ?
F3 C17A C17 113.5(4) . . ?
F2 C17A C17 112.7(4) . . ?
F5 C19A F4 104.8(5) . . ?
F5 C19A F6 106.4(5) . . ?
F4 C19A F6 105.0(5) . . ?
F5 C19A C19 112.6(5) . . ?
F4 C19A C19 114.1(5) . . ?
F6 C19A C19 113.2(4) . . ?
F9 C23A F7 111.5(8) . . ?
F9 C23A F8 105.6(8) . . ?
F7 C23A F8 99.1(6) . . ?
F9 C23A C23 115.7(6) . . ?
F7 C23A C23 112.8(6) . . ?
F8 C23A C23 110.6(6) . . ?
F12 C25A F11 110.1(6) . . ?
F12 C25A F10 102.4(5) . . ?
F11 C25A F10 101.1(6) . . ?
F12 C25A C25 115.5(5) . . ?
F11 C25A C25 113.7(5) . . ?
F10 C25A C25 112.4(5) . . ?
F22 C29A F23 108.4(8) . . ?
F22 C29A F24 97.0(9) . . ?
F23 C29A F24 98.7(9) . . ?
F22 C29A C29 117.5(6) . . ?
F23 C29A C29 116.6(5) . . ?
F24 C29A C29 115.5(6) . . ?
F21 C31A F14 107.5(5) . . ?
F21 C31A F20 106.5(5) . . ?
F14 C31A F20 104.2(5) . . ?
F21 C31A C31 114.1(6) . . ?
F14 C31A C31 112.3(5) . . ?
F20 C31A C31 111.6(5) . . ?
F17 C35A F18 104.2(5) . . ?
F17 C35A F19 104.5(5) . . ?
F18 C35A F19 105.6(5) . . ?
F17 C35A C35 114.5(4) . . ?
F18 C35A C35 114.0(4) . . ?
F19 C35A C35 113.0(5) . . ?
F16 C37A F13 106.3(4) . . ?
F16 C37A F15 107.3(5) . . ?
F13 C37A F15 105.0(5) . . ?
F16 C37A C37 113.9(5) . . ?
F13 C37A C37 112.2(5) . . ?
F15 C37A C37 111.6(4) . . ?

loop_
_geom_bond_atom_site_label_1
_geom_bond_atom_site_label_2
_geom_bond_distance
_geom_bond_site_symmetry_2
_geom_bond_publ_flag
Re1 C2 1.914(6) . ?
Re1 C4 1.973(6) . ?
Re1 C3 1.998(6) . ?
Re1 C1 2.006(6) . ?
Re1 P1 2.5354(13) . ?
Re1 Cl1 2.554(2) . ?
O1 C1 1.126(7) . ?
O2 C2 1.138(7) . ?
O3 C3 1.137(7) . ?
O4 C4 1.138(7) . ?
P1 C9 1.851(5) . ?
P1 C6 1.858(6) . ?
P1 C12 1.861(5) . ?
Cl1 C5 1.765(13) . ?
Cl1 C5' 1.86(2) . ?
Cl2 Cl2' 0.62(2) . ?
Cl2 C5' 1.40(2) . ?
Cl2 C5 1.78(2) . ?
Cl2' C5 1.52(2) . ?
Cl2' C5' 1.55(2) . ?
B1 C15 1.633(7) . ?
B1 C33 1.640(7) . ?
B1 C27 1.645(7) . ?
B1 C21 1.648(7) . ?
C5 C5' 1.06(2) . ?
C6 C8 1.529(7) . ?
C6 C7 1.541(8) . ?
C9 C10 1.533(8) . ?
C9 C11 1.534(8) . ?
C12 C13 1.531(7) . ?
C12 C14 1.539(7) . ?
C15 C16 1.385(6) . ?
C15 C20 1.402(6) . ?
C16 C17 1.390(7) . ?
C17 C18 1.389(7) . ?
C17 C17A 1.501(7) . ?
C18 C19 1.380(7) . ?
C19 C20 1.391(7) . ?
C19 C19A 1.504(7) . ?
C21 C26 1.384(7) . ?
C21 C22 1.406(6) . ?
C22 C23 1.396(7) . ?
C23 C24 1.372(7) . ?
C23 C23A 1.511(8) . ?
C24 C25 1.385(7) . ?
C25 C26 1.386(7) . ?
C25 C25A 1.490(8) . ?
C27 C32 1.391(6) . ?
C27 C28 1.402(6) . ?
C28 C29 1.378(7) . ?
C29 C30 1.388(7) . ?
C29 C29A 1.480(7) . ?
C30 C31 1.385(7) . ?
C31 C32 1.396(7) . ?
C31 C31A 1.487(7) . ?
C33 C38 1.393(6) . ?
C33 C34 1.399(6) . ?
C34 C35 1.387(6) . ?
C35 C36 1.380(6) . ?
C35 C35A 1.491(7) . ?
C36 C37 1.381(7) . ?
C37 C38 1.393(6) . ?
C37 C37A 1.493(7) . ?
C17A F1 1.320(6) . ?
C17A F3 1.321(6) . ?
C17A F2 1.335(6) . ?
C19A F5 1.296(7) . ?
C19A F4 1.304(7) . ?
C19A F6 1.320(7) . ?
C23A F9 1.213(8) . ?
C23A F7 1.285(8) . ?
C23A F8 1.330(9) . ?
C25A F12 1.280(7) . ?
C25A F11 1.288(7) . ?
C25A F10 1.334(7) . ?
C29A F22 1.170(8) . ?
C29A F23 1.198(8) . ?
C29A F24 1.223(8) . ?
C31A F21 1.311(7) . ?
C31A F14 1.340(7) . ?
C31A F20 1.348(7) . ?
C35A F17 1.297(6) . ?
C35A F18 1.304(6) . ?
C35A F19 1.308(6) . ?
C37A F16 1.319(6) . ?
C37A F13 1.326(7) . ?
C37A F15 1.348(6) . ?
